data_7204052
loop_
_publ_author_name
'John A. Schlueter'
'Brian H. Ward'
'Urs Geiser'
'Hau H. Wang'
'Aravinda M. Kini'
'James Parakka'
'Emilio Morales'
'H.-J. Koo'
'M.-H. Whangbo'
'R. W. Winter'
'J. Mohtasham'
'Gary L. Gard'

_publ_section_title
;
 Crystal structure, physical properties and electronic structure of a
 new organic conductor \b&#x2033;-(BEDT-TTF)2SF5CHFCF2SO3
;
_journal_issue 8
_journal_name_full 'J. Mater. Chem.'
_journal_page_first 2008
_journal_page_last 2013
_journal_paper_doi 10.1039/b008735l
_journal_volume 11
_journal_year 2001
_chemical_formula_moiety '2(C10 H8 S8)0.5+  (SF5CHFCF2SO3)-'
_chemical_formula_sum 'C22 H17 F8 O3 S18'
_chemical_formula_weight 1058.44
_chemical_name_systematic
;
Bis(ethylenedithio)tetrathiafulvalenium
1-pentafluorothio-1,2,2-trifluoro-ethylsulfonate (2:1)
;
_space_group_IT_number 2
_symmetry_cell_setting triclinic
_symmetry_space_group_name_Hall '-P 1'
_symmetry_space_group_name_H-M 'P -1'
_atom_sites_solution_hydrogens geom
_atom_sites_solution_primary direct
_atom_sites_solution_secondary difmap
_audit_creation_method SHELXL-97
_cell_angle_alpha 94.1210(10)
_cell_angle_beta 94.9140(10)
_cell_angle_gamma 103.1390(10)
_cell_formula_units_Z 2
_cell_length_a 9.2462(4)
_cell_length_b 11.3610(5)
_cell_length_c 17.7145(8)
_cell_measurement_reflns_used 8192
_cell_measurement_temperature 150(2)
_cell_measurement_theta_max 28.30
_cell_measurement_theta_min 1.85
_cell_volume 1797.45(14)
_computing_cell_refinement 'SAINT  (Siemens/Bruker 1994)'
_computing_data_collection 'SMART  (Siemens/Bruker 1994)'
_computing_data_reduction 'SAINT  (Siemens/Bruker 1994)'
_computing_molecular_graphics
;
SHELXTL  5.10  (Sheldrick, 1997)  and ORTEP-II
;
_computing_structure_refinement 'SHELXTL  5.10  (Sheldrick, 1997)'
_computing_structure_solution 'SHELXTL  5.10  (Sheldrick, 1997)'
_diffrn_ambient_temperature 150(2)
_diffrn_measured_fraction_theta_full 0.906
_diffrn_measured_fraction_theta_max 0.906
_diffrn_measurement_device_type 'Siemens SMART with CCD'
_diffrn_measurement_method 'area detector \w scans'
_diffrn_radiation_monochromator graphite
_diffrn_radiation_source 'fine-focus sealed tube'
_diffrn_radiation_type MoK\a
_diffrn_radiation_wavelength 0.71073
_diffrn_reflns_av_R_equivalents 0.0296
_diffrn_reflns_av_sigmaI/netI 0.0320
_diffrn_reflns_limit_h_max 12
_diffrn_reflns_limit_h_min -12
_diffrn_reflns_limit_k_max 15
_diffrn_reflns_limit_k_min -12
_diffrn_reflns_limit_l_max 23
_diffrn_reflns_limit_l_min -23
_diffrn_reflns_number 16157
_diffrn_reflns_theta_full 28.30
_diffrn_reflns_theta_max 28.30
_diffrn_reflns_theta_min 1.85
_exptl_absorpt_coefficient_mu 1.152
_exptl_absorpt_correction_T_max 0.903
_exptl_absorpt_correction_T_min 0.642
_exptl_absorpt_correction_type integration
_exptl_crystal_colour black
_exptl_crystal_density_diffrn 1.956
_exptl_crystal_density_method 'not measured'
_exptl_crystal_description rod
_exptl_crystal_F_000 1066
_exptl_crystal_size_max 0.51
_exptl_crystal_size_mid 0.19
_exptl_crystal_size_min 0.12
_refine_diff_density_max 1.267
_refine_diff_density_min -0.844
_refine_diff_density_rms 0.098
_refine_ls_extinction_method none
_refine_ls_goodness_of_fit_ref 1.047
_refine_ls_hydrogen_treatment riding
_refine_ls_matrix_type full
_refine_ls_number_parameters 441
_refine_ls_number_reflns 8089
_refine_ls_number_restraints 0
_refine_ls_restrained_S_all 1.047
_refine_ls_R_factor_all 0.0656
_refine_ls_R_factor_gt 0.0527
_refine_ls_shift/su_max 0.034
_refine_ls_shift/su_mean 0.002
_refine_ls_structure_factor_coef Fsqd
_refine_ls_weighting_details 'calc w=1/[\s^2^(Fo^2^)+(0.0439P)^2^+5.9677P] where P=(Fo^2^+2Fc^2^)/3'
_refine_ls_weighting_scheme calc
_refine_ls_wR_factor_gt 0.1209
_refine_ls_wR_factor_ref 0.1301
_reflns_number_gt 6797
_reflns_number_total 8089
_reflns_threshold_expression >2sigma(I)
_cod_data_source_file b008735l.txt
_cod_data_source_block chfsf5LT
_cod_depositor_comments
;
The following automatic conversions were performed:
'_symmetry_cell_setting' value 'Triclinic' changed to 'triclinic'
according to '/home/saulius/struct/CIF-dictionaries/cif_core.dic'
dictionary named 'cif_core.dic' version 2.4.1 from 2010-06-29.

Automatic conversion script
Id: cif_fix_enum 1527 2010-12-29 10:47:43Z saulius 
;
_cod_original_sg_symbol_H-M P-1
_cod_database_code 7204052

loop_
_symmetry_equiv_pos_as_xyz
'x, y, z'
'-x, -y, -z'

loop_
_atom_site_label
_atom_site_type_symbol
_atom_site_fract_x
_atom_site_fract_y
_atom_site_fract_z
_atom_site_U_iso_or_equiv
_atom_site_adp_type
_atom_site_occupancy
_atom_site_symmetry_multiplicity
_atom_site_calc_flag
_atom_site_refinement_flags
_atom_site_disorder_assembly
_atom_site_disorder_group
S1 S 0.81987(10) 0.12458(8) 0.45931(5) 0.02507(19) Uani 1 1 d . . .
S2 S 0.61805(10) -0.11715(8) 0.45488(5) 0.02506(19) Uani 1 1 d . . .
S3 S 0.97338(10) 0.08416(8) 0.62587(5) 0.02531(19) Uani 1 1 d . . .
S4 S 0.77293(9) -0.15923(7) 0.61588(4) 0.02078(18) Uani 1 1 d . . .
S5 S 0.71209(11) 0.17610(8) 0.30751(5) 0.0296(2) Uani 1 1 d . . .
S6 S 0.47296(12) -0.11430(9) 0.30027(6) 0.0370(3) Uani 1 1 d . . .
S7 S 1.10539(11) 0.07713(8) 0.78381(5) 0.0272(2) Uani 1 1 d . . .
S8 S 0.85550(10) -0.21049(8) 0.77175(5) 0.02420(19) Uani 1 1 d . . .
C1 C 0.7673(4) -0.0086(3) 0.50368(18) 0.0198(6) Uani 1 1 d . . .
C2 C 0.8323(4) -0.0261(3) 0.57259(18) 0.0195(6) Uani 1 1 d . . .
C3 C 0.6990(4) 0.0720(3) 0.37581(18) 0.0204(6) Uani 1 1 d . . .
C4 C 0.6073(4) -0.0391(3) 0.37368(19) 0.0233(7) Uani 1 1 d . . .
C5 C 0.9810(4) 0.0023(3) 0.70628(18) 0.0203(6) Uani 1 1 d . . .
C6 C 0.8868(4) -0.1092(3) 0.70170(18) 0.0193(6) Uani 1 1 d . . .
C7 C 0.5831(5) 0.0916(4) 0.2289(2) 0.0336(9) Uani 1 1 d . . .
H7A H 0.5552 0.1499 0.1947 0.040 Uiso 1 1 calc R . .
H7B H 0.6351 0.0395 0.1995 0.040 Uiso 1 1 calc R . .
C8 C 0.4430(4) 0.0133(4) 0.2517(2) 0.0323(8) Uani 1 1 d . . .
H8A H 0.3724 -0.0171 0.2055 0.039 Uiso 1 1 calc R . .
H8B H 0.3958 0.0636 0.2853 0.039 Uiso 1 1 calc R . .
C9 C 1.0252(4) -0.0065(3) 0.86012(19) 0.0289(8) Uani 1 1 d . . .
H9A H 1.0909 0.0219 0.9081 0.035 Uiso 1 1 calc R . .
H9B H 0.9269 0.0112 0.8670 0.035 Uiso 1 1 calc R . .
C10 C 1.0054(4) -0.1417(3) 0.84453(18) 0.0235(7) Uani 1 1 d . . .
H10A H 0.9857 -0.1802 0.8922 0.028 Uiso 1 1 calc R . .
H10B H 1.0997 -0.1582 0.8288 0.028 Uiso 1 1 calc R . .
S11 S 0.97294(10) 0.59070(8) 0.62353(5) 0.02392(19) Uani 1 1 d . . .
S12 S 0.77462(9) 0.34705(8) 0.61265(4) 0.02174(18) Uani 1 1 d . . .
S13 S 0.82337(10) 0.62916(7) 0.45571(5) 0.02326(19) Uani 1 1 d . . .
S14 S 0.61981(10) 0.38890(8) 0.45226(5) 0.0262(2) Uani 1 1 d . . .
S15 S 1.11400(10) 0.57860(8) 0.77883(5) 0.02528(19) Uani 1 1 d . . .
S16 S 0.86935(10) 0.29020(8) 0.76472(5) 0.02500(19) Uani 1 1 d . . .
S17 S 0.71786(11) 0.67982(8) 0.30368(5) 0.0264(2) Uani 1 1 d . . .
S18 S 0.47456(12) 0.39191(10) 0.29752(6) 0.0381(3) Uani 1 1 d . . .
C11 C 0.8338(4) 0.4802(3) 0.56997(17) 0.0194(6) Uani 1 1 d . . .
C12 C 0.7692(4) 0.4966(3) 0.50021(18) 0.0205(6) Uani 1 1 d . . .
C13 C 0.9861(4) 0.5066(3) 0.70180(17) 0.0191(6) Uani 1 1 d . . .
C14 C 0.8930(4) 0.3947(3) 0.69713(17) 0.0185(6) Uani 1 1 d . . .
C15 C 0.7029(4) 0.5768(3) 0.37245(18) 0.0201(6) Uani 1 1 d . . .
C16 C 0.6100(4) 0.4658(3) 0.37091(18) 0.0234(7) Uani 1 1 d . . .
C17 C 1.0314(5) 0.4960(4) 0.8548(2) 0.0301(8) Uani 1 1 d . . .
H17A H 1.0953 0.5254 0.9033 0.036 Uiso 1 1 calc R . .
H17B H 0.9323 0.5130 0.8604 0.036 Uiso 1 1 calc R . .
C18 C 1.0138(4) 0.3612(3) 0.84005(19) 0.0250(7) Uani 1 1 d . . .
H18A H 0.9906 0.3230 0.8874 0.030 Uiso 1 1 calc R . .
H18B H 1.1100 0.3455 0.8267 0.030 Uiso 1 1 calc R . .
C19 C 0.5853(4) 0.5972(3) 0.2257(2) 0.0292(8) Uani 1 1 d . . .
H19A H 0.5582 0.6558 0.1915 0.035 Uiso 1 1 calc R . .
H19B H 0.6339 0.5428 0.1959 0.035 Uiso 1 1 calc R . .
C20 C 0.4445(4) 0.5223(4) 0.2513(2) 0.0324(8) Uani 1 1 d . . .
H20A H 0.3694 0.4943 0.2066 0.039 Uiso 1 1 calc R . .
H20B H 0.4034 0.5742 0.2870 0.039 Uiso 1 1 calc R . .
S21 S 0.65978(10) 0.20141(8) -0.02649(5) 0.0260(2) Uani 1 1 d . . .
F1 F 0.5381(3) 0.0830(2) -0.05613(14) 0.0380(5) Uani 1 1 d . A .
F2 F 0.7904(3) 0.3155(2) 0.00113(17) 0.0493(7) Uani 1 1 d . A .
F3A F 0.6363(4) 0.2582(3) -0.1066(2) 0.0375(8) Uiso 0.723(4) 1 d P A 1
F4A F 0.6883(4) 0.1478(4) 0.0496(2) 0.0405(9) Uiso 0.723(4) 1 d P A 1
F5A F 0.7762(4) 0.1396(3) -0.0618(2) 0.0350(8) Uiso 0.723(4) 1 d P A 1
C21A C 0.5345(5) 0.2942(4) 0.0138(3) 0.0198(9) Uiso 0.723(4) 1 d P A 1
H21A H 0.5568 0.3753 -0.0068 0.024 Uiso 0.723(4) 1 calc PR A 1
F6A F 0.5689(4) 0.3109(3) 0.09059(17) 0.0288(7) Uiso 0.723(4) 1 d P A 1
C22A C 0.3670(5) 0.2376(4) -0.0037(3) 0.0198(9) Uiso 0.723(4) 1 d P A 1
F7A F 0.3262(3) 0.1361(3) 0.03288(18) 0.0282(7) Uiso 0.723(4) 1 d P A 1
F8A F 0.3343(4) 0.2048(3) -0.07959(17) 0.0283(7) Uiso 0.723(4) 1 d P A 1
O1A O 0.1029(5) 0.2709(4) -0.0028(2) 0.0306(9) Uiso 0.723(4) 1 d P A 1
O3A O 0.2802(5) 0.3753(5) 0.1002(3) 0.0420(11) Uiso 0.723(4) 1 d P A 1
F3B F 0.6763(11) 0.2255(9) -0.1089(5) 0.0375(8) Uiso 0.28 1 d P A 2
F4B F 0.6416(12) 0.1476(10) 0.0597(6) 0.0405(9) Uiso 0.28 1 d P A 2
F5B F 0.7884(10) 0.1249(8) -0.0300(5) 0.0350(8) Uiso 0.28 1 d P A 2
C21B C 0.4981(13) 0.2705(11) -0.0281(7) 0.0198(9) Uiso 0.28 1 d P A 2
H21B H 0.5350 0.3576 -0.0371 0.024 Uiso 0.277(4) 1 calc PR A 2
F6B F 0.3977(10) 0.2158(7) -0.0906(5) 0.0288(7) Uiso 0.28 1 d P A 2
C22B C 0.4128(13) 0.2682(11) 0.0413(7) 0.0198(9) Uiso 0.28 1 d P A 2
F7B F 0.3597(9) 0.1559(8) 0.0610(5) 0.0282(7) Uiso 0.28 1 d P A 2
F8B F 0.5070(10) 0.3280(7) 0.1019(4) 0.0283(7) Uiso 0.28 1 d P A 2
O1B O 0.1256(12) 0.2371(10) -0.0140(6) 0.0306(9) Uiso 0.28 1 d P A 2
O3B O 0.2268(15) 0.3698(12) 0.1038(7) 0.0420(11) Uiso 0.28 1 d P A 2
S22 S 0.25016(10) 0.34173(8) 0.02140(5) 0.02563(19) Uani 1 1 d . . .
O2 O 0.3019(3) 0.4384(2) -0.02578(18) 0.0381(7) Uani 1 1 d . A .

loop_
_atom_site_aniso_label
_atom_site_aniso_U_11
_atom_site_aniso_U_22
_atom_site_aniso_U_33
_atom_site_aniso_U_23
_atom_site_aniso_U_13
_atom_site_aniso_U_12
S1 0.0350(5) 0.0177(4) 0.0171(4) 0.0026(3) -0.0072(3) -0.0017(3)
S2 0.0283(4) 0.0226(4) 0.0184(4) 0.0073(3) -0.0059(3) -0.0047(3)
S3 0.0348(5) 0.0188(4) 0.0165(4) 0.0031(3) -0.0073(3) -0.0024(3)
S4 0.0241(4) 0.0201(4) 0.0144(4) 0.0029(3) -0.0035(3) -0.0007(3)
S5 0.0424(5) 0.0199(4) 0.0215(4) 0.0079(3) -0.0075(4) -0.0009(4)
S6 0.0373(5) 0.0320(5) 0.0303(5) 0.0112(4) -0.0187(4) -0.0101(4)
S7 0.0366(5) 0.0183(4) 0.0207(4) 0.0030(3) -0.0123(3) -0.0006(3)
S8 0.0267(4) 0.0228(4) 0.0189(4) 0.0061(3) -0.0066(3) -0.0007(3)
C1 0.0214(16) 0.0187(16) 0.0166(15) 0.0022(12) -0.0013(12) 0.0001(12)
C2 0.0234(16) 0.0174(15) 0.0152(14) 0.0012(11) -0.0025(12) 0.0017(12)
C3 0.0230(16) 0.0211(16) 0.0151(14) 0.0022(12) -0.0038(12) 0.0028(13)
C4 0.0231(16) 0.0233(17) 0.0190(15) 0.0052(13) -0.0079(13) -0.0015(13)
C5 0.0268(17) 0.0183(15) 0.0149(14) 0.0024(12) -0.0040(12) 0.0056(13)
C6 0.0215(16) 0.0203(16) 0.0156(14) 0.0021(12) -0.0029(12) 0.0056(13)
C7 0.044(2) 0.033(2) 0.0206(17) 0.0054(15) -0.0074(16) 0.0034(17)
C8 0.032(2) 0.037(2) 0.0260(18) 0.0035(15) -0.0050(15) 0.0077(17)
C9 0.037(2) 0.0302(19) 0.0163(16) -0.0049(14) 0.0000(14) 0.0037(16)
C10 0.0227(16) 0.0271(18) 0.0165(15) 0.0060(13) -0.0062(12) -0.0011(13)
S11 0.0318(5) 0.0184(4) 0.0173(4) 0.0030(3) -0.0076(3) 0.0004(3)
S12 0.0249(4) 0.0222(4) 0.0135(4) 0.0034(3) -0.0034(3) -0.0023(3)
S13 0.0307(4) 0.0175(4) 0.0170(4) 0.0025(3) -0.0078(3) -0.0003(3)
S14 0.0276(4) 0.0269(4) 0.0172(4) 0.0074(3) -0.0059(3) -0.0063(3)
S15 0.0327(5) 0.0180(4) 0.0208(4) 0.0013(3) -0.0112(3) 0.0024(3)
S16 0.0270(4) 0.0260(4) 0.0173(4) 0.0075(3) -0.0051(3) -0.0025(3)
S17 0.0359(5) 0.0214(4) 0.0185(4) 0.0064(3) -0.0064(3) 0.0016(4)
S18 0.0365(5) 0.0366(5) 0.0277(5) 0.0101(4) -0.0170(4) -0.0138(4)
C11 0.0227(16) 0.0188(16) 0.0142(14) 0.0005(11) -0.0028(12) 0.0021(12)
C12 0.0219(16) 0.0216(16) 0.0156(14) 0.0023(12) -0.0019(12) 0.0017(13)
C13 0.0221(16) 0.0205(16) 0.0134(14) 0.0000(12) -0.0061(12) 0.0057(13)
C14 0.0207(15) 0.0223(16) 0.0133(14) 0.0013(12) 0.0002(11) 0.0072(13)
C15 0.0212(16) 0.0231(17) 0.0142(14) 0.0040(12) -0.0033(12) 0.0028(13)
C16 0.0247(17) 0.0257(17) 0.0159(15) 0.0056(13) -0.0050(12) -0.0007(14)
C17 0.038(2) 0.034(2) 0.0174(16) -0.0012(14) -0.0017(14) 0.0091(16)
C18 0.0275(18) 0.0267(18) 0.0180(15) 0.0045(13) -0.0047(13) 0.0024(14)
C19 0.037(2) 0.0285(19) 0.0184(16) 0.0019(14) -0.0099(14) 0.0059(16)
C20 0.0302(19) 0.042(2) 0.0246(18) 0.0004(16) -0.0080(15) 0.0126(17)
S21 0.0223(4) 0.0258(4) 0.0292(4) -0.0036(3) 0.0035(3) 0.0055(3)
F1 0.0325(12) 0.0330(13) 0.0426(13) -0.0025(10) 0.0053(10) -0.0033(10)
F2 0.0304(13) 0.0353(14) 0.0737(19) -0.0210(13) -0.0005(12) 0.0005(10)
S22 0.0214(4) 0.0308(5) 0.0255(4) 0.0021(3) -0.0002(3) 0.0089(3)
O2 0.0305(14) 0.0264(14) 0.0585(19) 0.0114(13) 0.0031(13) 0.0075(11)

loop_
_atom_type_symbol
_atom_type_description
_atom_type_scat_dispersion_real
_atom_type_scat_dispersion_imag
_atom_type_scat_source
C C 0.0033 0.0016 'International Tables Vol C Tables 4.2.6.8 and 6.1.1.4'
H H 0.0000 0.0000 'International Tables Vol C Tables 4.2.6.8 and 6.1.1.4'
O O 0.0106 0.0060 'International Tables Vol C Tables 4.2.6.8 and 6.1.1.4'
F F 0.0171 0.0103 'International Tables Vol C Tables 4.2.6.8 and 6.1.1.4'
S S 0.1246 0.1234 'International Tables Vol C Tables 4.2.6.8 and 6.1.1.4'

loop_
_geom_angle_atom_site_label_1
_geom_angle_atom_site_label_2
_geom_angle_atom_site_label_3
_geom_angle
_geom_angle_site_symmetry_1
_geom_angle_site_symmetry_3
_geom_angle_publ_flag
C1 S1 C3 95.25(15) . . ?
C1 S2 C4 95.39(16) . . ?
C2 S3 C5 95.54(15) . . ?
C2 S4 C6 95.58(15) . . ?
C3 S5 C7 102.40(17) . . ?
C4 S6 C8 99.89(17) . . ?
C5 S7 C9 100.01(16) . . ?
C6 S8 C10 101.61(16) . . ?
C2 C1 S2 121.7(3) . . ?
C2 C1 S1 123.4(3) . . ?
S2 C1 S1 114.84(18) . . ?
C1 C2 S4 121.8(3) . . ?
C1 C2 S3 123.0(3) . . ?
S4 C2 S3 115.12(18) . . ?
C4 C3 S5 129.1(3) . . ?
C4 C3 S1 117.0(2) . . ?
S5 C3 S1 113.87(18) . . ?
C3 C4 S6 127.8(3) . . ?
C3 C4 S2 117.0(2) . . ?
S6 C4 S2 115.12(19) . . ?
C6 C5 S7 127.7(2) . . ?
C6 C5 S3 116.6(2) . . ?
S7 C5 S3 115.67(19) . . ?
C5 C6 S8 129.0(2) . . ?
C5 C6 S4 117.1(2) . . ?
S8 C6 S4 113.84(18) . . ?
C8 C7 S5 114.7(3) . . ?
C7 C8 S6 113.9(3) . . ?
C10 C9 S7 112.7(2) . . ?
C9 C10 S8 113.4(2) . . ?
C11 S11 C13 95.56(15) . . ?
C11 S12 C14 95.46(15) . . ?
C12 S13 C15 95.12(15) . . ?
C12 S14 C16 95.30(16) . . ?
C13 S15 C17 99.54(17) . . ?
C14 S16 C18 102.52(16) . . ?
C15 S17 C19 102.66(16) . . ?
C16 S18 C20 99.26(17) . . ?
C12 C11 S11 123.4(3) . . ?
C12 C11 S12 121.3(3) . . ?
S11 C11 S12 115.33(18) . . ?
C11 C12 S14 121.8(3) . . ?
C11 C12 S13 122.9(3) . . ?
S14 C12 S13 115.20(18) . . ?
C14 C13 S15 127.1(2) . . ?
C14 C13 S11 116.7(2) . . ?
S15 C13 S11 116.11(19) . . ?
C13 C14 S16 129.3(2) . . ?
C13 C14 S12 116.9(2) . . ?
S16 C14 S12 113.81(18) . . ?
C16 C15 S17 129.3(3) . . ?
C16 C15 S13 116.8(2) . . ?
S17 C15 S13 113.90(18) . . ?
C15 C16 S14 117.1(2) . . ?
C15 C16 S18 127.2(3) . . ?
S14 C16 S18 115.58(19) . . ?
C18 C17 S15 112.4(3) . . ?
C17 C18 S16 113.8(2) . . ?
C20 C19 S17 113.5(3) . . ?
C19 C20 S18 113.0(3) . . ?
F4A S21 F5A 90.28(19) . . ?
F3B S21 F1 88.1(4) . . ?
F4A S21 F1 90.27(18) . . ?
F5A S21 F1 87.38(16) . . ?
F3B S21 F2 90.6(4) . . ?
F4A S21 F2 89.45(19) . . ?
F5A S21 F2 88.53(16) . . ?
F1 S21 F2 175.91(15) . . ?
F4A S21 F3A 177.92(19) . . ?
F5A S21 F3A 88.06(18) . . ?
F1 S21 F3A 90.89(16) . . ?
F2 S21 F3A 89.27(18) . . ?
F3B S21 F5B 88.8(5) . . ?
F1 S21 F5B 89.7(3) . . ?
F2 S21 F5B 86.4(3) . . ?
F3B S21 F4B 169.3(5) . . ?
F1 S21 F4B 84.3(4) . . ?
F2 S21 F4B 96.5(4) . . ?
F5B S21 F4B 83.6(5) . . ?
F3B S21 C21B 90.2(5) . . ?
F1 S21 C21B 83.2(4) . . ?
F2 S21 C21B 100.7(4) . . ?
F5B S21 C21B 172.8(5) . . ?
F4B S21 C21B 96.3(5) . . ?
F4A S21 C21A 93.2(2) . . ?
F5A S21 C21A 173.0(2) . . ?
F1 S21 C21A 98.71(17) . . ?
F2 S21 C21A 85.38(17) . . ?
F3A S21 C21A 88.33(19) . . ?
F6A C21A C22A 108.7(4) . . ?
F6A C21A S21 107.7(3) . . ?
C22A C21A S21 115.0(3) . . ?
F7A C22A F8A 107.6(4) . . ?
F7A C22A C21A 111.0(4) . . ?
F8A C22A C21A 109.4(4) . . ?
F7A C22A S22 108.7(3) . . ?
F8A C22A S22 106.6(3) . . ?
C21A C22A S22 113.4(3) . . ?
F6B C21B C22B 108.0(9) . . ?
F6B C21B S21 108.3(8) . . ?
C22B C21B S21 118.8(9) . . ?
F7B C22B F8B 105.6(9) . . ?
F7B C22B C21B 113.4(10) . . ?
F8B C22B C21B 108.9(10) . . ?
F7B C22B S22 108.7(8) . . ?
F8B C22B S22 111.4(8) . . ?
C21B C22B S22 108.9(8) . . ?
O3A S22 O1A 115.0(2) . . ?
O3A S22 O2 114.7(2) . . ?
O1A S22 O2 114.1(2) . . ?
O2 S22 O1B 117.0(4) . . ?
O2 S22 O3B 120.9(5) . . ?
O1B S22 O3B 109.1(6) . . ?
O3A S22 C22A 107.6(2) . . ?
O1A S22 C22A 102.7(2) . . ?
O2 S22 C22A 100.68(19) . . ?
O2 S22 C22B 106.1(4) . . ?
O1B S22 C22B 103.4(6) . . ?
O3B S22 C22B 96.6(6) . . ?

loop_
_geom_bond_atom_site_label_1
_geom_bond_atom_site_label_2
_geom_bond_distance
_geom_bond_site_symmetry_2
_geom_bond_publ_flag
S1 C1 1.745(3) . ?
S1 C3 1.755(3) . ?
S2 C1 1.744(3) . ?
S2 C4 1.751(3) . ?
S3 C2 1.743(3) . ?
S3 C5 1.761(3) . ?
S4 C2 1.743(3) . ?
S4 C6 1.753(3) . ?
S5 C3 1.744(3) . ?
S5 C7 1.813(4) . ?
S6 C4 1.745(3) . ?
S6 C8 1.800(4) . ?
S7 C5 1.746(3) . ?
S7 C9 1.821(4) . ?
S8 C6 1.750(3) . ?
S8 C10 1.803(3) . ?
C1 C2 1.362(4) . ?
C3 C4 1.347(5) . ?
C5 C6 1.356(5) . ?
C7 C8 1.500(6) . ?
C9 C10 1.508(5) . ?
S11 C11 1.737(3) . ?
S11 C13 1.751(3) . ?
S12 C11 1.737(3) . ?
S12 C14 1.750(3) . ?
S13 C12 1.743(3) . ?
S13 C15 1.750(3) . ?
S14 C12 1.734(3) . ?
S14 C16 1.744(3) . ?
S15 C13 1.747(3) . ?
S15 C17 1.819(4) . ?
S16 C14 1.739(3) . ?
S16 C18 1.807(3) . ?
S17 C15 1.742(3) . ?
S17 C19 1.815(4) . ?
S18 C16 1.746(3) . ?
S18 C20 1.806(4) . ?
C11 C12 1.369(4) . ?
C13 C14 1.356(5) . ?
C15 C16 1.352(5) . ?
C17 C18 1.504(5) . ?
C19 C20 1.510(6) . ?
S21 F3B 1.519(9) . ?
S21 F4A 1.546(4) . ?
S21 F5A 1.562(3) . ?
S21 F1 1.568(2) . ?
S21 F2 1.573(2) . ?
S21 F3A 1.618(4) . ?
S21 F5B 1.628(9) . ?
S21 F4B 1.693(10) . ?
S21 C21B 1.839(12) . ?
S21 C21A 1.884(5) . ?
C21A F6A 1.360(5) . ?
C21A C22A 1.531(6) . ?
C22A F7A 1.358(5) . ?
C22A F8A 1.359(5) . ?
C22A S22 1.830(5) . ?
O1A S22 1.428(4) . ?
O3A S22 1.408(5) . ?
C21B F6B 1.391(14) . ?
C21B C22B 1.515(16) . ?
C22B F7B 1.342(14) . ?
C22B F8B 1.356(14) . ?
C22B S22 1.898(12) . ?
S22 O1B 1.510(11) . ?
S22 O3B 1.516(13) . ?
S22 O2 1.447(3) . ?
